data_2239917
loop_
_publ_author_name
'Watanabe, Motonori'
'Ishihara, Tatsumi'

_publ_section_title
;
 Crystal structure of
 (<i>E</i>)-2-cyano-3-(12-methyl-12<i>H</i>-benzo[<i>b</i>]phenothiazin-11-yl)acrylic
 acid
;
_journal_issue 9
_journal_name_full 'Acta Crystallographica Section E'
_journal_page_first o1026
_journal_page_last o1027
_journal_paper_doi 10.1107/S1600536814018388
_journal_volume 70
_journal_year 2014
_chemical_formula_iupac 'C21 H14 N2 O2 S'
_chemical_formula_moiety 'C21 H14 N2 O2 S'
_chemical_formula_sum 'C21 H14 N2 O2 S'
_chemical_formula_weight 358.40
_chemical_melting_point 351
_chemical_name_common BPTZCNCOOH
_chemical_name_systematic '(<i>E</i>)-2-Cyano-3-(12-methyl-12<i>H</i>-benzo[<i>b</i>]phenothiazin-11-yl)acrylic acid'
_space_group_crystal_system triclinic
_space_group_IT_number 2
_space_group_name_Hall '-P 1'
_space_group_name_H-M_alt 'P -1'
_symmetry_space_group_name_Hall '-P 1'
_symmetry_space_group_name_H-M 'P -1'
_atom_sites_solution_hydrogens difmap
_audit_creation_method SHELXL-2014
_cell_angle_alpha 95.831(13)
_cell_angle_beta 101.214(10)
_cell_angle_gamma 90.850(15)
_cell_formula_units_Z 2
_cell_length_a 6.7915(17)
_cell_length_b 9.196(3)
_cell_length_c 13.941(3)
_cell_measurement_reflns_used 14164
_cell_measurement_temperature 123(2)
_cell_measurement_theta_max 27.5
_cell_measurement_theta_min 3.0
_cell_volume 849.1(4)
_computing_cell_refinement 'RAPID-AUTO (Rigaku, 1998)'
_computing_data_collection 'RAPID-AUTO (Rigaku, 1998)'
_computing_data_reduction 'RAPID-AUTO (Rigaku, 1998)'
_computing_molecular_graphics 'ORTEP-3 for Windows (Farrugia, 2012)'
_computing_publication_material
;
<i>Yadokari-XG 2009</i> (Wakita, 2001; Kabuto <i>et al.</i>,
2009)
and <i>POV-RAY</i> (Persistence of Vision Team, 2004)
;
_computing_structure_refinement 'SHELXL-2014 (Sheldrick, 2008)'
_computing_structure_solution 'SIR97 (Altomare <i>et al.</i>, 1999)'
_diffrn_ambient_temperature 123(2)
_diffrn_measured_fraction_theta_full 0.999
_diffrn_measured_fraction_theta_max 0.998
_diffrn_measurement_device_type 'Rigaku R-AXIS RAPID CCD'
_diffrn_measurement_method \w/2\q
_diffrn_radiation_type MoK\a
_diffrn_radiation_wavelength 0.71075
_diffrn_reflns_av_R_equivalents 0.0199
_diffrn_reflns_limit_h_max 8
_diffrn_reflns_limit_h_min -8
_diffrn_reflns_limit_k_max 11
_diffrn_reflns_limit_k_min -11
_diffrn_reflns_limit_l_max 16
_diffrn_reflns_limit_l_min -18
_diffrn_reflns_number 14164
_diffrn_reflns_theta_full 25.242
_diffrn_reflns_theta_max 27.451
_diffrn_reflns_theta_min 2.996
_exptl_absorpt_coefficient_mu 0.209
_exptl_absorpt_correction_type none
_exptl_crystal_colour dark_red
_exptl_crystal_density_diffrn 1.402
_exptl_crystal_density_method 'not measured'
_exptl_crystal_description block
_exptl_crystal_F_000 372
_exptl_crystal_size_max 0.40
_exptl_crystal_size_mid 0.40
_exptl_crystal_size_min 0.15
_refine_diff_density_max 0.285
_refine_diff_density_min -0.397
_refine_ls_extinction_method none
_refine_ls_goodness_of_fit_ref 1.058
_refine_ls_hydrogen_treatment constr
_refine_ls_matrix_type full
_refine_ls_number_parameters 290
_refine_ls_number_reflns 3877
_refine_ls_number_restraints 0
_refine_ls_restrained_S_all 1.058
_refine_ls_R_factor_all 0.0370
_refine_ls_R_factor_gt 0.0357
_refine_ls_shift/su_max 0.000
_refine_ls_shift/su_mean 0.000
_refine_ls_structure_factor_coef Fsqd
_refine_ls_weighting_details 'w=1/[\s^2^(Fo^2^)+(0.0609P)^2^+0.2744P] where P=(Fo^2^+2Fc^2^)/3'
_refine_ls_weighting_scheme calc
_refine_ls_wR_factor_gt 0.0988
_refine_ls_wR_factor_ref 0.1000
_reflns_number_gt 3663
_reflns_number_total 3877
_reflns_threshold_expression 'I > 2\s(I)'
_cod_data_source_file hb7264sup1.cif
_cod_data_source_block I
_cod_database_code 2239917
_cod_database_fobs_code 2239917
_shelx_space_group_comment
;
The symmetry employed for this shelxl refinement is uniquely defined
by the following loop, which should always be used as a source of
symmetry information in preference to the above space-group names.
They are only intended as comments.
;
_shelxl_version_number 2.014

loop_
_space_group_symop_operation_xyz
'x, y, z'
'-x, -y, -z'

loop_
_atom_site_type_symbol
_atom_site_label
_atom_site_fract_x
_atom_site_fract_y
_atom_site_fract_z
_atom_site_U_iso_or_equiv
_atom_site_adp_type
_atom_site_calc_flag
_atom_site_occupancy
H H2 0.953(3) -0.333(2) 0.4654(13) 0.041(5) Uiso d 1
H H3 0.968(3) -0.526(2) 0.3462(15) 0.056(6) Uiso d 1
C C1 0.71497(19) -0.23569(15) 0.38906(10) 0.0297(3) Uani d 1
H H10 0.213(2) -0.0357(18) 0.3396(12) 0.029(4) Uiso d 1
C C2 0.8586(2) -0.34194(17) 0.40418(12) 0.0371(3) Uani d 1
C C3 0.8644(2) -0.45592(16) 0.33152(13) 0.0402(3) Uani d 1
C C4 0.7256(2) -0.46500(15) 0.24404(12) 0.0353(3) Uani d 1
C C5 0.12589(17) 0.17296(15) -0.11405(9) 0.0274(3) Uani d 1
H H5 0.290(2) -0.2245(18) -0.0436(12) 0.033(4) Uiso d 1
H H6 0.163(2) -0.0447(18) -0.1546(12) 0.031(4) Uiso d 1
H H9 0.238(2) 0.3227(18) 0.1163(12) 0.031(4) Uiso d 1
C C6 0.22142(17) 0.24648(13) 0.06076(9) 0.0223(2) Uani d 1
C C7 0.34176(15) 0.06021(12) 0.17662(8) 0.0173(2) Uani d 1
S S1 0.39308(5) -0.37579(3) 0.12102(2) 0.02878(11) Uani d 1
O O1 0.65112(12) 0.36226(9) 0.47776(6) 0.02296(18) Uani d 1
H H7 0.075(3) 0.1979(19) -0.1817(13) 0.038(4) Uiso d 1
H H1 0.714(2) -0.1535(19) 0.4397(12) 0.029(4) Uiso d 1
H H8 0.124(3) 0.386(2) -0.0451(13) 0.040(4) Uiso d 1
C C8 0.24793(16) -0.00669(13) -0.00306(8) 0.0202(2) Uani d 1
H H4 0.725(3) -0.541(2) 0.1909(13) 0.041(5) Uiso d 1
C C9 0.26789(15) 0.10113(12) 0.07897(8) 0.0181(2) Uani d 1
O O2 0.35247(13) 0.41863(10) 0.39083(6) 0.0275(2) Uani d 1
H H14 0.353(3) 0.507(2) 0.4467(13) 0.041 Uiso d 1
N N1 0.42827(14) -0.13630(10) 0.28349(7) 0.0208(2) Uani d 1
C C10 0.38246(15) -0.08478(12) 0.19057(8) 0.0177(2) Uani d 1
H H13 0.246(2) 0.2398(16) 0.2575(11) 0.023(3) Uiso d 1
C C11 0.35977(16) 0.17829(12) 0.25662(8) 0.0186(2) Uani d 1
C C12 0.50856(16) 0.34153(12) 0.40510(8) 0.0185(2) Uani d 1
N N2 0.86564(16) 0.10083(13) 0.34623(9) 0.0336(3) Uani d 1
H H11 0.312(2) -0.1618(18) 0.3995(12) 0.031(4) Uiso d 1
H H12 0.420(3) -0.003(2) 0.4129(13) 0.041(5) Uiso d 1
C C13 0.30285(16) -0.15078(13) 0.01314(8) 0.0219(2) Uani d 1
C C14 0.36473(16) -0.18954(12) 0.10592(8) 0.0201(2) Uani d 1
C C15 0.17442(17) 0.03230(15) -0.09906(8) 0.0250(2) Uani d 1
C C16 0.15205(18) 0.28132(14) -0.03332(9) 0.0266(3) Uani d 1
C C17 0.57900(18) -0.36047(13) 0.22895(10) 0.0262(2) Uani d 1
C C18 0.57427(17) -0.24412(12) 0.30077(9) 0.0231(2) Uani d 1
C C19 0.33548(19) -0.08052(14) 0.36491(9) 0.0248(2) Uani d 1
C C20 0.51890(16) 0.21732(12) 0.32950(8) 0.0186(2) Uani d 1
C C21 0.70959(17) 0.14883(13) 0.33855(8) 0.0222(2) Uani d 1

loop_
_atom_site_aniso_label
_atom_site_aniso_U_11
_atom_site_aniso_U_22
_atom_site_aniso_U_33
_atom_site_aniso_U_12
_atom_site_aniso_U_13
_atom_site_aniso_U_23
C1 0.0244(6) 0.0300(6) 0.0354(7) 0.0032(5) 0.0037(5) 0.0107(5)
C2 0.0239(6) 0.0388(7) 0.0513(8) 0.0065(5) 0.0052(6) 0.0218(6)
C3 0.0290(6) 0.0339(7) 0.0655(10) 0.0136(5) 0.0183(6) 0.0231(7)
C4 0.0344(7) 0.0229(6) 0.0559(9) 0.0083(5) 0.0227(6) 0.0106(6)
C5 0.0187(5) 0.0433(7) 0.0200(5) -0.0067(5) 0.0017(4) 0.0078(5)
C6 0.0189(5) 0.0240(6) 0.0231(5) -0.0022(4) 0.0023(4) 0.0017(4)
C7 0.0140(4) 0.0198(5) 0.0168(5) -0.0007(4) 0.0021(4) -0.0026(4)
S1 0.03269(18) 0.01645(16) 0.03660(19) -0.00299(11) 0.00977(13) -0.00517(11)
O1 0.0245(4) 0.0230(4) 0.0180(4) 0.0017(3) -0.0007(3) -0.0045(3)
C8 0.0143(4) 0.0278(6) 0.0176(5) -0.0054(4) 0.0043(4) -0.0026(4)
C9 0.0130(4) 0.0223(5) 0.0177(5) -0.0028(4) 0.0019(4) -0.0009(4)
O2 0.0262(4) 0.0258(4) 0.0262(4) 0.0094(3) -0.0004(3) -0.0080(3)
N1 0.0208(4) 0.0211(5) 0.0207(4) 0.0053(4) 0.0046(4) 0.0015(3)
C10 0.0137(4) 0.0198(5) 0.0186(5) -0.0008(4) 0.0034(4) -0.0020(4)
C11 0.0195(5) 0.0178(5) 0.0179(5) 0.0024(4) 0.0034(4) -0.0003(4)
C12 0.0197(5) 0.0177(5) 0.0170(5) 0.0013(4) 0.0028(4) -0.0012(4)
N2 0.0236(5) 0.0391(6) 0.0338(6) 0.0074(4) 0.0017(4) -0.0098(5)
C13 0.0183(5) 0.0251(6) 0.0210(5) -0.0056(4) 0.0065(4) -0.0083(4)
C14 0.0174(5) 0.0178(5) 0.0247(5) -0.0024(4) 0.0065(4) -0.0042(4)
C15 0.0176(5) 0.0392(7) 0.0171(5) -0.0080(4) 0.0042(4) -0.0018(5)
C16 0.0204(5) 0.0320(6) 0.0276(6) -0.0026(4) 0.0024(4) 0.0089(5)
C17 0.0241(5) 0.0197(5) 0.0381(6) 0.0017(4) 0.0131(5) 0.0055(5)
C18 0.0191(5) 0.0209(5) 0.0312(6) 0.0027(4) 0.0077(4) 0.0066(4)
C19 0.0270(6) 0.0275(6) 0.0218(5) 0.0055(5) 0.0086(4) 0.0035(4)
C20 0.0197(5) 0.0177(5) 0.0176(5) 0.0020(4) 0.0034(4) -0.0026(4)
C21 0.0218(5) 0.0226(5) 0.0195(5) 0.0005(4) 0.0018(4) -0.0064(4)

loop_
_atom_type_symbol
_atom_type_description
_atom_type_scat_dispersion_real
_atom_type_scat_dispersion_imag
_atom_type_scat_source
C C 0.0033 0.0016 'International Tables Vol C Tables 4.2.6.8 and 6.1.1.4'
H H 0.0000 0.0000 'International Tables Vol C Tables 4.2.6.8 and 6.1.1.4'
N N 0.0061 0.0033 'International Tables Vol C Tables 4.2.6.8 and 6.1.1.4'
O O 0.0106 0.0060 'International Tables Vol C Tables 4.2.6.8 and 6.1.1.4'
S S 0.1246 0.1234 'International Tables Vol C Tables 4.2.6.8 and 6.1.1.4'

loop_
_geom_angle_atom_site_label_1
_geom_angle_atom_site_label_2
_geom_angle_atom_site_label_3
_geom_angle
C2 C1 C18 120.09(13)
C2 C1 H1 120.2(9)
C18 C1 H1 119.7(9)
C3 C2 C1 120.34(14)
C3 C2 H2 121.5(11)
C1 C2 H2 118.2(11)
C4 C3 C2 119.87(12)
C4 C3 H3 123.7(12)
C2 C3 H3 116.5(12)
C3 C4 C17 120.17(14)
C3 C4 H4 123.1(11)
C17 C4 H4 116.8(11)
C15 C5 C16 119.59(11)
C15 C5 H7 119.6(10)
C16 C5 H7 120.8(10)
C16 C6 C9 121.02(11)
C16 C6 H9 119.9(9)
C9 C6 H9 119.1(9)
C10 C7 C9 120.36(9)
C10 C7 C11 123.92(10)
C9 C7 C11 115.66(10)
C14 S1 C17 99.34(6)
C13 C8 C15 121.48(10)
C13 C8 C9 118.85(10)
C15 C8 C9 119.67(11)
C6 C9 C8 117.97(10)
C6 C9 C7 122.69(10)
C8 C9 C7 119.29(10)
C12 O2 H14 113.7(10)
C10 N1 C18 119.48(9)
C10 N1 C19 122.62(9)
C18 N1 C19 117.88(9)
C7 C10 N1 123.61(9)
C7 C10 C14 118.54(10)
N1 C10 C14 117.73(10)
C20 C11 C7 128.50(10)
C20 C11 H13 114.1(9)
C7 C11 H13 117.3(9)
O1 C12 O2 125.12(10)
O1 C12 C20 118.13(10)
O2 C12 C20 116.75(9)
C14 C13 C8 121.34(10)
C14 C13 H5 120.0(10)
C8 C13 H5 118.6(10)
C13 C14 C10 121.42(10)
C13 C14 S1 118.47(8)
C10 C14 S1 119.66(9)
C5 C15 C8 120.96(11)
C5 C15 H6 121.2(9)
C8 C15 H6 117.8(9)
C6 C16 C5 120.73(12)
C6 C16 H8 119.9(10)
C5 C16 H8 119.4(10)
C18 C17 C4 120.36(13)
C18 C17 S1 118.84(9)
C4 C17 S1 120.77(11)
C17 C18 C1 119.14(11)
C17 C18 N1 119.89(11)
C1 C18 N1 120.97(11)
N1 C19 H10 109.2(9)
N1 C19 H11 107.3(10)
H10 C19 H11 111.2(14)
N1 C19 H12 114.0(10)
H10 C19 H12 106.4(14)
H11 C19 H12 108.7(14)
C11 C20 C21 123.98(10)
C11 C20 C12 120.73(10)
C21 C20 C12 115.25(9)
N2 C21 C20 176.72(13)

loop_
_geom_bond_atom_site_label_1
_geom_bond_atom_site_label_2
_geom_bond_distance
C1 C2 1.3933(18)
C1 C18 1.3982(18)
C1 H1 0.982(17)
C2 C3 1.388(2)
C2 H2 0.959(18)
C3 C4 1.383(2)
C3 H3 0.97(2)
C4 C17 1.3956(17)
C4 H4 0.963(19)
C5 C15 1.366(2)
C5 C16 1.4072(19)
C5 H7 0.990(17)
C6 C16 1.3764(17)
C6 C9 1.4145(16)
C6 H9 0.978(17)
C7 C10 1.3908(16)
C7 C9 1.4458(15)
C7 C11 1.4611(15)
S1 C14 1.7556(13)
S1 C17 1.7581(14)
O1 C12 1.2544(14)
C8 C13 1.4101(17)
C8 C15 1.4185(16)
C8 C9 1.4192(15)
O2 C12 1.2786(14)
O2 H14 1.063(18)
N1 C10 1.4042(14)
N1 C18 1.4174(14)
N1 C19 1.4553(14)
C10 C14 1.4301(15)
C11 C20 1.3478(15)
C11 H13 0.964(15)
C12 C20 1.4855(15)
N2 C21 1.1440(16)
C13 C14 1.3650(17)
C13 H5 0.978(17)
C15 H6 0.985(17)
C16 H8 1.006(18)
C17 C18 1.3942(18)
C19 H10 0.958(16)
C19 H11 0.957(17)
C19 H12 1.013(19)
C20 C21 1.4376(15)

loop_
_geom_hbond_atom_site_label_D
_geom_hbond_atom_site_label_H
_geom_hbond_atom_site_label_A
_geom_hbond_site_symmetry_A
_geom_hbond_distance_DH
_geom_hbond_distance_HA
_geom_hbond_distance_DA
_geom_hbond_angle_DHA
O2 H14 O1 2_666 1.063(18) 1.524(18) 2.5856(13) 176.8(16)
C19 H10 N2 1_455 0.958(16) 2.699(16) 3.5991(18) 156.8(13)
C19 H11 O1 2_656 0.957(17) 2.623(17) 3.5518(17) 163.7(13)

loop_
_geom_torsion_atom_site_label_1
_geom_torsion_atom_site_label_2
_geom_torsion_atom_site_label_3
_geom_torsion_atom_site_label_4
_geom_torsion
C18 C1 C2 C3 0.6(2)
C1 C2 C3 C4 -0.7(2)
C2 C3 C4 C17 -0.4(2)
C16 C6 C9 C8 2.30(16)
C16 C6 C9 C7 179.77(10)
C13 C8 C9 C6 176.94(9)
C15 C8 C9 C6 -2.82(15)
C13 C8 C9 C7 -0.62(15)
C15 C8 C9 C7 179.61(9)
C10 C7 C9 C6 179.09(9)
C11 C7 C9 C6 1.88(15)
C10 C7 C9 C8 -3.47(15)
C11 C7 C9 C8 179.32(9)
C9 C7 C10 N1 -171.10(9)
C11 C7 C10 N1 5.86(16)
C9 C7 C10 C14 4.83(15)
C11 C7 C10 C14 -178.20(9)
C18 N1 C10 C7 -142.33(11)
C19 N1 C10 C7 35.94(16)
C18 N1 C10 C14 41.71(14)
C19 N1 C10 C14 -140.02(11)
C10 C7 C11 C20 53.51(17)
C9 C7 C11 C20 -129.39(12)
C15 C8 C13 C14 -176.93(10)
C9 C8 C13 C14 3.31(16)
C8 C13 C14 C10 -1.94(16)
C8 C13 C14 S1 170.30(8)
C7 C10 C14 C13 -2.19(15)
N1 C10 C14 C13 173.98(10)
C7 C10 C14 S1 -174.34(8)
N1 C10 C14 S1 1.83(13)
C17 S1 C14 C13 152.24(9)
C17 S1 C14 C10 -35.38(10)
C16 C5 C15 C8 0.99(17)
C13 C8 C15 C5 -178.54(10)
C9 C8 C15 C5 1.22(16)
C9 C6 C16 C5 -0.12(18)
C15 C5 C16 C6 -1.56(18)
C3 C4 C17 C18 1.62(19)
C3 C4 C17 S1 -176.53(10)
C14 S1 C17 C18 36.16(10)
C14 S1 C17 C4 -145.67(10)
C4 C17 C18 C1 -1.66(17)
S1 C17 C18 C1 176.53(9)
C4 C17 C18 N1 178.19(11)
S1 C17 C18 N1 -3.63(15)
C2 C1 C18 C17 0.53(18)
C2 C1 C18 N1 -179.31(11)
C10 N1 C18 C17 -41.32(15)
C19 N1 C18 C17 140.33(11)
C10 N1 C18 C1 138.52(11)
C19 N1 C18 C1 -39.83(16)
C7 C11 C20 C21 2.65(19)
C7 C11 C20 C12 -179.85(10)
O1 C12 C20 C11 171.53(10)
O2 C12 C20 C11 -7.97(16)
O1 C12 C20 C21 -10.77(15)
O2 C12 C20 C21 169.73(10)
